data_2218921
loop_
_publ_author_name
'Lou, Ben-Yong'
'Guo, Xia'
'Lin, Qi'

_publ_section_title
;
 2-Methoxyphenyl
 2-{2-[1-methyl-5-(4-methylbenzoyl)pyrrol-2-yl]acetamido}acetate
;
_journal_coeditor_code BV2099
_journal_issue 8
_journal_name_full 'Acta Crystallographica Section E'
_journal_page_first o1439
_journal_paper_doi 10.1107/S1600536808020722
_journal_volume 64
_journal_year 2008
_chemical_formula_iupac 'C24 H24 N2 O5'
_chemical_formula_moiety 'C24 H24 N2 O5'
_chemical_formula_sum 'C24 H24 N2 O5'
_chemical_formula_weight 420.45
_chemical_name_common
;
amtolmetin guacil
;
_chemical_name_systematic
;2-Methoxyphenyl
 2-{2-[1-methyl-5-(4-methylbenzoyl)pyrrol-2-yl]acetamido}acetate
;
_space_group_IT_number 33
_symmetry_cell_setting orthorhombic
_symmetry_space_group_name_Hall 'P 2c -2n'
_symmetry_space_group_name_H-M 'P n a 21'
_atom_sites_solution_hydrogens geom
_atom_sites_solution_primary direct
_atom_sites_solution_secondary difmap
_audit_creation_method SHELXL-97
_cell_angle_alpha 90.00
_cell_angle_beta 90.00
_cell_angle_gamma 90.00
_cell_formula_units_Z 4
_cell_length_a 11.307(3)
_cell_length_b 19.768(7)
_cell_length_c 9.713(3)
_cell_measurement_reflns_used 19812
_cell_measurement_temperature 293(2)
_cell_measurement_theta_max 27.48
_cell_measurement_theta_min 3.45
_cell_volume 2171.0(12)
_computing_cell_refinement 'TEXRAY (Molecular Structure Corporation, 1999)'
_computing_data_collection 'TEXRAY (Molecular Structure Corporation, 1999)'
_computing_data_reduction 'TEXSAN (Molecular Structure Corporation, 1999)'
_computing_molecular_graphics 'X-SEED (Barbour, 2001)'
_computing_publication_material 'SHELXL97 (Sheldrick, 2008)'
_computing_structure_refinement 'SHELXL97 (Sheldrick, 2008)'
_computing_structure_solution 'SHELXS97 (Sheldrick, 2008)'
_diffrn_ambient_temperature 293(2)
_diffrn_measured_fraction_theta_full 0.996
_diffrn_measured_fraction_theta_max 0.996
_diffrn_measurement_device_type 'Rigaku Weissenberg IP'
_diffrn_measurement_method 'scintillation counter'
_diffrn_radiation_monochromator graphite
_diffrn_radiation_source 'fine-focus sealed tube'
_diffrn_radiation_type MoK\a
_diffrn_radiation_wavelength 0.71073
_diffrn_reflns_av_R_equivalents 0.0854
_diffrn_reflns_av_sigmaI/netI 0.0462
_diffrn_reflns_limit_h_max 14
_diffrn_reflns_limit_h_min -14
_diffrn_reflns_limit_k_max 25
_diffrn_reflns_limit_k_min -25
_diffrn_reflns_limit_l_max 12
_diffrn_reflns_limit_l_min -12
_diffrn_reflns_number 19812
_diffrn_reflns_theta_full 27.48
_diffrn_reflns_theta_max 27.48
_diffrn_reflns_theta_min 3.45
_diffrn_standards_interval_count 'not measured'
_diffrn_standards_interval_time 'not measured'
_diffrn_standards_number 0
_exptl_absorpt_coefficient_mu 0.091
_exptl_absorpt_correction_type none
_exptl_crystal_colour colorless
_exptl_crystal_density_diffrn 1.286
_exptl_crystal_density_method 'not measured'
_exptl_crystal_description block
_exptl_crystal_F_000 888
_exptl_crystal_size_max 0.30
_exptl_crystal_size_mid 0.25
_exptl_crystal_size_min 0.20
_refine_diff_density_max 0.131
_refine_diff_density_min -0.166
_refine_ls_extinction_coef 0.0111(12)
_refine_ls_extinction_expression Fc^*^=kFc[1+0.001xFc^2^\l^3^/sin(2\q)]^-1/4^
_refine_ls_extinction_method 'SHELXL97 (Sheldrick, 2008)'
_refine_ls_goodness_of_fit_ref 1.118
_refine_ls_hydrogen_treatment constr
_refine_ls_matrix_type full
_refine_ls_number_parameters 284
_refine_ls_number_reflns 2626
_refine_ls_number_restraints 1
_refine_ls_restrained_S_all 1.118
_refine_ls_R_factor_all 0.0987
_refine_ls_R_factor_gt 0.0680
_refine_ls_shift/su_max 0.000
_refine_ls_shift/su_mean 0.000
_refine_ls_structure_factor_coef Fsqd
_refine_ls_weighting_details 'calc w=1/[\s^2^(Fo^2^)+(0.0337P)^2^+0.5426P] where P=(Fo^2^+2Fc^2^)/3'
_refine_ls_weighting_scheme calc
_refine_ls_wR_factor_gt 0.0999
_refine_ls_wR_factor_ref 0.1088
_reflns_number_gt 1938
_reflns_number_total 2626
_reflns_threshold_expression I>2\s(I)
_cod_data_source_file bv2099.cif
_cod_data_source_block I
_cod_original_cell_volume 2170.9(12)
_cod_original_sg_symbol_Hall P2c-2n
_cod_database_code 2218921
_cod_database_fobs_code 2218921

loop_
_symmetry_equiv_pos_as_xyz
'x, y, z'
'-x, -y, z+1/2'
'-x+1/2, y+1/2, z+1/2'
'x+1/2, -y+1/2, z'

loop_
_atom_site_type_symbol
_atom_site_label
_atom_site_fract_x
_atom_site_fract_y
_atom_site_fract_z
_atom_site_U_iso_or_equiv
_atom_site_adp_type
_atom_site_calc_flag
_atom_site_refinement_flags
_atom_site_occupancy
O O1 -0.0274(2) 0.40855(14) 0.2773(3) 0.0591(8) Uani d . 1
O O2 0.1174(2) 0.48242(13) 0.4332(4) 0.0637(8) Uani d . 1
O O3 0.2659(2) 0.40913(14) 0.4028(4) 0.0647(9) Uani d . 1
O O4 0.4775(2) 0.51742(15) 0.4870(3) 0.0595(8) Uani d . 1
O O5 0.7830(4) 0.75559(16) 0.3571(4) 0.0995(13) Uani d . 1
N N1 0.4020(2) 0.51066(16) 0.2744(3) 0.0481(8) Uani d . 1
H H1 0.4147 0.5028 0.1864 0.058 Uiso calc R 1
N N2 0.6986(2) 0.61548(15) 0.3541(3) 0.0438(7) Uani d . 1
C C1 -0.1080(4) 0.3716(3) 0.1921(5) 0.0747(14) Uani d . 1
H H1A -0.0888 0.3233 0.1960 0.112 Uiso calc R 1
H H1B -0.1016 0.3876 0.0969 0.112 Uiso calc R 1
H H1C -0.1890 0.3787 0.2252 0.112 Uiso calc R 1
C C2 -0.0308(3) 0.39568(19) 0.4136(5) 0.0469(9) Uani d . 1
C C3 -0.1055(3) 0.35013(19) 0.4785(5) 0.0547(11) Uani d . 1
H H3 -0.1590 0.3239 0.4251 0.066 Uiso calc R 1
C C4 -0.1032(4) 0.3424(2) 0.6190(5) 0.0676(13) Uani d . 1
H H4 -0.1552 0.3111 0.6620 0.081 Uiso calc R 1
C C5 -0.0266(4) 0.3793(3) 0.6973(5) 0.0721(13) Uani d . 1
H H5 -0.0254 0.3735 0.7944 0.086 Uiso calc R 1
C C6 0.0490(4) 0.4250(2) 0.6363(5) 0.0678(13) Uani d . 1
H H6 0.1021 0.4509 0.6907 0.081 Uiso calc R 1
C C7 0.0467(3) 0.43263(19) 0.4957(5) 0.0505(10) Uani d . 1
C C8 0.2255(3) 0.4638(2) 0.3893(4) 0.0464(9) Uani d . 1
C C9 0.2833(3) 0.5239(2) 0.3221(4) 0.0538(10) Uani d . 1
H H9A 0.2344 0.5385 0.2429 0.065 Uiso calc R 1
H H9B 0.2856 0.5618 0.3888 0.065 Uiso calc R 1
C C10 0.4926(3) 0.51018(18) 0.3624(4) 0.0448(9) Uani d . 1
C C11 0.6148(3) 0.5008(2) 0.3026(4) 0.0478(10) Uani d . 1
H H11A 0.6407 0.4533 0.3153 0.057 Uiso calc R 1
H H11B 0.6135 0.5106 0.2027 0.057 Uiso calc R 1
C C12 0.6995(3) 0.54758(17) 0.3735(4) 0.0402(8) Uani d . 1
C C13 0.7776(3) 0.53269(19) 0.4760(4) 0.0456(9) Uani d . 1
H H13 0.7976 0.4888 0.5084 0.055 Uiso calc R 1
C C14 0.8228(3) 0.59397(19) 0.5247(4) 0.0486(10) Uani d . 1
H H14 0.8779 0.5993 0.5978 0.058 Uiso calc R 1
C C15 0.7734(3) 0.64510(18) 0.4483(4) 0.0458(9) Uani d . 1
C C16 0.6281(4) 0.6504(2) 0.2510(4) 0.0677(13) Uani d . 1
H H16A 0.6737 0.6544 0.1656 0.102 Uiso calc R 1
H H16B 0.6074 0.6956 0.2847 0.102 Uiso calc R 1
H H16C 0.5556 0.6246 0.2332 0.102 Uiso calc R 1
C C17 0.7972(4) 0.7178(2) 0.4555(4) 0.0581(11) Uani d . 1
C C18 0.8422(3) 0.74440(19) 0.5879(4) 0.0483(9) Uani d . 1
C C19 0.8074(3) 0.71810(18) 0.7124(4) 0.0482(10) Uani d . 1
H H19 0.7539 0.6811 0.7145 0.058 Uiso calc R 1
C C20 0.8493(3) 0.74480(19) 0.8353(4) 0.0512(10) Uani d . 1
H H20 0.8244 0.7258 0.9204 0.061 Uiso calc R 1
C C21 0.9197(4) 0.79965(19) 0.5888(5) 0.0576(11) Uani d . 1
H H21 0.9435 0.8195 0.5042 0.069 Uiso calc R 1
C C22 0.9615(3) 0.8255(2) 0.7100(5) 0.0580(11) Uani d . 1
H H22 1.0152 0.8624 0.7080 0.070 Uiso calc R 1
C C23 0.9273(3) 0.79901(19) 0.8349(5) 0.0529(10) Uani d . 1
C C24 0.9719(5) 0.8269(2) 0.9692(5) 0.0820(16) Uani d . 1
H H24A 1.0546 0.8408 0.9588 0.123 Uiso calc R 1
H H24B 0.9662 0.7920 1.0406 0.123 Uiso calc R 1
H H24C 0.9240 0.8661 0.9958 0.123 Uiso calc R 1

loop_
_atom_site_aniso_label
_atom_site_aniso_U_11
_atom_site_aniso_U_22
_atom_site_aniso_U_33
_atom_site_aniso_U_12
_atom_site_aniso_U_13
_atom_site_aniso_U_23
O1 0.0588(17) 0.0615(18) 0.0569(18) -0.0087(14) 0.0102(15) -0.0022(15)
O2 0.0390(13) 0.0507(15) 0.101(2) -0.0013(12) 0.0066(16) -0.0015(17)
O3 0.0476(15) 0.0512(17) 0.096(2) 0.0026(13) 0.0111(16) -0.0020(16)
O4 0.0488(15) 0.091(2) 0.0383(16) -0.0072(15) 0.0047(13) -0.0114(16)
O5 0.164(3) 0.065(2) 0.069(2) -0.033(2) -0.042(3) 0.0247(19)
N1 0.0393(17) 0.064(2) 0.0406(17) -0.0050(15) -0.0003(15) -0.0036(16)
N2 0.0472(16) 0.0503(18) 0.0339(16) -0.0026(14) -0.0076(15) 0.0020(15)
C1 0.058(3) 0.102(4) 0.064(3) -0.004(3) -0.003(3) -0.008(3)
C2 0.040(2) 0.043(2) 0.057(3) 0.0051(17) 0.011(2) -0.0051(19)
C3 0.048(2) 0.043(2) 0.073(3) -0.0034(18) 0.012(2) -0.007(2)
C4 0.064(3) 0.063(3) 0.076(4) 0.006(2) 0.024(3) 0.012(3)
C5 0.071(3) 0.087(3) 0.059(3) 0.013(3) 0.001(3) 0.012(3)
C6 0.052(3) 0.079(3) 0.072(3) 0.002(2) -0.008(2) -0.009(3)
C7 0.039(2) 0.045(2) 0.067(3) 0.0008(18) 0.007(2) 0.001(2)
C8 0.0365(18) 0.050(2) 0.052(2) -0.0055(18) -0.0036(18) -0.0102(19)
C9 0.042(2) 0.061(2) 0.059(3) 0.0005(19) -0.006(2) 0.002(2)
C10 0.046(2) 0.050(2) 0.039(2) -0.0093(17) 0.0015(19) -0.0059(19)
C11 0.045(2) 0.062(2) 0.036(2) -0.0069(18) -0.0002(17) -0.0103(18)
C12 0.0370(17) 0.050(2) 0.0338(19) -0.0018(16) 0.0052(16) -0.0062(17)
C13 0.043(2) 0.046(2) 0.048(2) 0.0054(17) -0.0036(19) -0.0019(18)
C14 0.042(2) 0.055(2) 0.048(2) -0.0012(18) -0.0135(18) -0.002(2)
C15 0.050(2) 0.048(2) 0.040(2) -0.0054(17) -0.0137(19) -0.0016(18)
C16 0.077(3) 0.071(3) 0.055(3) -0.003(2) -0.029(2) 0.015(2)
C17 0.071(3) 0.052(2) 0.052(3) -0.008(2) -0.013(2) 0.008(2)
C18 0.053(2) 0.038(2) 0.054(2) -0.0030(18) -0.007(2) -0.001(2)
C19 0.048(2) 0.0395(19) 0.058(3) -0.0020(16) -0.012(2) 0.000(2)
C20 0.057(2) 0.046(2) 0.051(2) 0.0035(19) -0.007(2) -0.004(2)
C21 0.060(2) 0.043(2) 0.070(3) -0.007(2) -0.002(2) 0.003(2)
C22 0.057(2) 0.043(2) 0.075(3) -0.0097(18) -0.004(3) -0.011(2)
C23 0.052(2) 0.043(2) 0.063(3) 0.0061(18) -0.021(2) -0.012(2)
C24 0.098(4) 0.069(3) 0.079(3) -0.003(3) -0.034(3) -0.024(3)

loop_
_atom_type_symbol
_atom_type_description
_atom_type_scat_dispersion_real
_atom_type_scat_dispersion_imag
_atom_type_scat_source
C C 0.0033 0.0000 'International Tables Vol C Tables 4.2.6.8 and 6.1.1.4'
H H 0.0000 0.0000 'International Tables Vol C Tables 4.2.6.8 and 6.1.1.4'
N N 0.0061 0.0000 'International Tables Vol C Tables 4.2.6.8 and 6.1.1.4'
O O 0.0106 0.0000 'International Tables Vol C Tables 4.2.6.8 and 6.1.1.4'

loop_
_geom_angle_atom_site_label_1
_geom_angle_atom_site_label_2
_geom_angle_atom_site_label_3
_geom_angle
C2 O1 C1 116.9(3)
C8 O2 C7 117.5(3)
C10 N1 C9 120.6(3)
C10 N1 H1 119.7
C9 N1 H1 119.7
C12 N2 C15 108.9(3)
C12 N2 C16 124.7(3)
C15 N2 C16 126.4(3)
O1 C1 H1A 109.5
O1 C1 H1B 109.5
H1A C1 H1B 109.5
O1 C1 H1C 109.5
H1A C1 H1C 109.5
H1B C1 H1C 109.5
O1 C2 C3 125.9(4)
O1 C2 C7 116.4(4)
C3 C2 C7 117.7(4)
C4 C3 C2 120.8(4)
C4 C3 H3 119.6
C2 C3 H3 119.6
C5 C4 C3 120.4(5)
C5 C4 H4 119.8
C3 C4 H4 119.8
C4 C5 C6 120.3(5)
C4 C5 H5 119.9
C6 C5 H5 119.9
C7 C6 C5 119.3(5)
C7 C6 H6 120.4
C5 C6 H6 120.4
C6 C7 C2 121.5(4)
C6 C7 O2 119.7(4)
C2 C7 O2 118.6(4)
O3 C8 O2 124.5(4)
O3 C8 C9 127.1(3)
O2 C8 C9 108.4(3)
N1 C9 C8 113.5(3)
N1 C9 H9A 108.9
C8 C9 H9A 108.9
N1 C9 H9B 108.9
C8 C9 H9B 108.9
H9A C9 H9B 107.7
O4 C10 N1 121.5(4)
O4 C10 C11 121.3(3)
N1 C10 C11 117.2(3)
C12 C11 C10 109.4(3)
C12 C11 H11A 109.8
C10 C11 H11A 109.8
C12 C11 H11B 109.8
C10 C11 H11B 109.8
H11A C11 H11B 108.2
N2 C12 C13 108.7(3)
N2 C12 C11 122.9(3)
C13 C12 C11 128.0(3)
C12 C13 C14 107.3(3)
C12 C13 H13 126.4
C14 C13 H13 126.4
C15 C14 C13 107.9(3)
C15 C14 H14 126.1
C13 C14 H14 126.1
C14 C15 N2 107.2(3)
C14 C15 C17 128.5(3)
N2 C15 C17 124.2(3)
N2 C16 H16A 109.5
N2 C16 H16B 109.5
H16A C16 H16B 109.5
N2 C16 H16C 109.5
H16A C16 H16C 109.5
H16B C16 H16C 109.5
O5 C17 C15 122.5(4)
O5 C17 C18 120.5(4)
C15 C17 C18 117.0(3)
C19 C18 C21 117.9(4)
C19 C18 C17 122.2(3)
C21 C18 C17 119.9(4)
C18 C19 C20 121.0(3)
C18 C19 H19 119.5
C20 C19 H19 119.5
C23 C20 C19 120.5(4)
C23 C20 H20 119.8
C19 C20 H20 119.8
C22 C21 C18 120.9(4)
C22 C21 H21 119.5
C18 C21 H21 119.5
C21 C22 C23 121.3(4)
C21 C22 H22 119.4
C23 C22 H22 119.4
C22 C23 C20 118.4(4)
C22 C23 C24 122.1(4)
C20 C23 C24 119.6(4)
C23 C24 H24A 109.5
C23 C24 H24B 109.5
H24A C24 H24B 109.5
C23 C24 H24C 109.5
H24A C24 H24C 109.5
H24B C24 H24C 109.5

loop_
_geom_bond_atom_site_label_1
_geom_bond_atom_site_label_2
_geom_bond_distance
O1 C2 1.349(5)
O1 C1 1.431(5)
O2 C8 1.346(4)
O2 C7 1.406(5)
O3 C8 1.181(4)
O4 C10 1.230(4)
O5 C17 1.223(5)
N1 C10 1.334(5)
N1 C9 1.443(4)
N1 H1 0.8800
N2 C12 1.355(4)
N2 C15 1.377(4)
N2 C16 1.454(5)
C1 H1A 0.9800
C1 H1B 0.9800
C1 H1C 0.9800
C2 C3 1.386(6)
C2 C7 1.392(6)
C3 C4 1.374(6)
C3 H3 0.9500
C4 C5 1.365(7)
C4 H4 0.9500
C5 C6 1.377(7)
C5 H5 0.9500
C6 C7 1.374(6)
C6 H6 0.9500
C8 C9 1.505(5)
C9 H9A 0.9900
C9 H9B 0.9900
C10 C11 1.511(5)
C11 C12 1.499(5)
C11 H11A 0.9900
C11 H11B 0.9900
C12 C13 1.363(5)
C13 C14 1.397(5)
C13 H13 0.9500
C14 C15 1.372(5)
C14 H14 0.9500
C15 C17 1.464(5)
C16 H16A 0.9800
C16 H16B 0.9800
C16 H16C 0.9800
C17 C18 1.479(6)
C18 C19 1.374(5)
C18 C21 1.400(5)
C19 C20 1.388(6)
C19 H19 0.9500
C20 C23 1.388(5)
C20 H20 0.9500
C21 C22 1.367(6)
C21 H21 0.9500
C22 C23 1.376(6)
C22 H22 0.9500
C23 C24 1.504(6)
C24 H24A 0.9800
C24 H24B 0.9800
C24 H24C 0.9800

loop_
_cod_related_entry_id
_cod_related_entry_database
_cod_related_entry_code
1 ChemSpider 59091
